data_4036874
loop_
_publ_author_name
'Tanimoto, Hiroki'
'Shitaoka, Takashi'
'Yokoyama, Keiichi'
'Morimoto, Tsumoru'
'Nishiyama, Yasuhiro'
'Kakiuchi, Kiyomi'

_publ_section_title
;
 Formal [3+2] Cycloaddition of Nitrosoallenes with Carbonyl and Nitrile
 Compounds to Form Functional Cyclic Nitrones.
;
_journal_issue 19
_journal_name_full 'The Journal of organic chemistry'
_journal_page_first 8722
_journal_page_last 8735
_journal_paper_doi 10.1021/acs.joc.6b00758
_journal_volume 81
_journal_year 2016
_chemical_formula_moiety 'C31 H23 N3 O'
_chemical_formula_sum 'C31 H23 N3 O'
_chemical_formula_weight 453.54
_space_group_crystal_system orthorhombic
_space_group_IT_number 19
_space_group_name_Hall 'P 2ac 2ab'
_space_group_name_H-M_alt 'P 21 21 21'
_atom_sites_solution_hydrogens geom
_atom_sites_solution_primary direct
_atom_sites_solution_secondary difmap
_cell_angle_alpha 90.0000
_cell_angle_beta 90.0000
_cell_angle_gamma 90.0000
_cell_formula_units_Z 4
_cell_length_a 9.58019(17)
_cell_length_b 13.2112(2)
_cell_length_c 19.0309(4)
_cell_measurement_reflns_used 38076
_cell_measurement_temperature 123
_cell_measurement_theta_max 27.50
_cell_measurement_theta_min 3.02
_cell_volume 2408.66(8)
_computing_cell_refinement 'RAPID AUTO'
_computing_data_collection 'RAPID AUTO (Rigaku, ????)'
_computing_data_reduction 'RAPID AUTO'
_computing_molecular_graphics 'CrystalStructure 4.2'
_computing_publication_material 'CrystalStructure 4.2 (Rigaku, 2015)'
_computing_structure_refinement 'SHELXL Version 2014/7 (Sheldrick, 2008)'
_computing_structure_solution 'SHELXT Version 2014/5 (Sheldrick, 2014)'
_diffrn_ambient_temperature 123
_diffrn_detector_area_resol_mean 10.000
_diffrn_measured_fraction_theta_full 0.998
_diffrn_measured_fraction_theta_max 0.998
_diffrn_measurement_device_type 'Rigaku R-AXIS RAPID'
_diffrn_measurement_method \w
_diffrn_radiation_type 'Mo K\a'
_diffrn_radiation_wavelength 0.71075
_diffrn_reflns_av_R_equivalents 0.0207
_diffrn_reflns_Laue_measured_fraction_full 0.998
_diffrn_reflns_Laue_measured_fraction_max 0.998
_diffrn_reflns_limit_h_max 12
_diffrn_reflns_limit_h_min -12
_diffrn_reflns_limit_k_max 17
_diffrn_reflns_limit_k_min -16
_diffrn_reflns_limit_l_max 24
_diffrn_reflns_limit_l_min -24
_diffrn_reflns_number 41207
_diffrn_reflns_point_group_measured_fraction_full 0.998
_diffrn_reflns_point_group_measured_fraction_max 0.999
_diffrn_reflns_theta_full 25.242
_diffrn_reflns_theta_max 27.485
_diffrn_reflns_theta_min 3.017
_diffrn_standards_number 0
_exptl_absorpt_coefficient_mu 0.077
_exptl_absorpt_correction_T_max 0.995
_exptl_absorpt_correction_T_min 0.814
_exptl_absorpt_correction_type multi-scan
_exptl_absorpt_process_details 'ABSCOR (Rigaku, 1995)'
_exptl_crystal_colour orange
_exptl_crystal_density_diffrn 1.251
_exptl_crystal_density_method 'not measured'
_exptl_crystal_description prism
_exptl_crystal_F_000 952.00
_exptl_crystal_size_max 0.140
_exptl_crystal_size_mid 0.120
_exptl_crystal_size_min 0.060
_refine_diff_density_max 0.25
_refine_diff_density_min -0.13
_refine_ls_abs_structure_details
;
 Flack x determined using 2222 quotients [(I+)-(I-)]/[(I+)+(I-)]
 (Parsons, Flack and Wagner, Acta Cryst. B69 (2013) 249-259).
;
_refine_ls_abs_structure_Flack -0.3(2)
_refine_ls_extinction_method none
_refine_ls_goodness_of_fit_ref 1.047
_refine_ls_hydrogen_treatment mixed
_refine_ls_number_parameters 320
_refine_ls_number_reflns 5518
_refine_ls_number_restraints 0
_refine_ls_R_factor_all 0.0306
_refine_ls_R_factor_gt 0.0289
_refine_ls_shift/su_max 0.000
_refine_ls_structure_factor_coef Fsqd
_refine_ls_weighting_details 'w = 1/[\s^2^(Fo^2^)+(0.0347P)^2^+0.4731P] where P=(Fo^2^+2Fc^2^)/3'
_refine_ls_weighting_scheme calc
_refine_ls_wR_factor_gt 0.0701
_refine_ls_wR_factor_ref 0.0709
_reflns_Friedel_coverage 0.771
_reflns_Friedel_fraction_full 0.999
_reflns_Friedel_fraction_max 1.000
_reflns_number_gt 5313
_reflns_number_total 5518
_reflns_threshold_expression F^2^>2.0\s(F^2^)
_cod_data_source_file jo6b00758_si_002.cif
_cod_data_source_block Bn_malonouitrile
_cod_database_code 4036874

loop_
_space_group_symop_id
_space_group_symop_operation_xyz
1 +X,+Y,+Z
2 1/2-X,-Y,1/2+Z
3 1/2+X,1/2-Y,-Z
4 -X,1/2+Y,1/2-Z

loop_
_atom_site_label
_atom_site_type_symbol
_atom_site_fract_x
_atom_site_fract_y
_atom_site_fract_z
_atom_site_U_iso_or_equiv
_atom_site_adp_type
_atom_site_occupancy
_atom_site_site_symmetry_order
_atom_site_calc_flag
_atom_site_refinement_flags_posn
_atom_site_refinement_flags_adp
O1 O 0.11036(12) 0.64747(9) 0.21367(6) 0.0279(3) Uani 1 1 d . .
N1 N 0.18357(13) 0.61536(9) 0.26537(7) 0.0204(3) Uani 1 1 d . .
N2 N 0.23182(17) 0.86594(11) 0.30345(8) 0.0326(3) Uani 1 1 d . .
N3 N 0.34295(15) 0.67273(10) 0.42815(7) 0.0225(3) Uani 1 1 d . .
H1 H 0.410(3) 0.6394(18) 0.4494(13) 0.046(6) Uiso 1 1 d . .
C1 C 0.18349(16) 0.67532(11) 0.33121(8) 0.0205(3) Uani 1 1 d . .
C2 C 0.30353(15) 0.62880(11) 0.37315(8) 0.0191(3) Uani 1 1 d . .
C3 C 0.33586(15) 0.53105(11) 0.33754(7) 0.0186(3) Uani 1 1 d . .
C4 C 0.26290(15) 0.53339(11) 0.27006(8) 0.0193(3) Uani 1 1 d . .
C5 C 0.21039(17) 0.78252(12) 0.31415(9) 0.0247(3) Uani 1 1 d . .
C6 C 0.04197(16) 0.66411(12) 0.36977(9) 0.0247(3) Uani 1 1 d . .
H6A H 0.0445 0.7048 0.4134 0.030 Uiso 1 1 calc R U
H6B H -0.0329 0.6918 0.3395 0.030 Uiso 1 1 calc R U
C7 C 0.00673(16) 0.55578(12) 0.38833(8) 0.0233(3) Uani 1 1 d . .
C8 C 0.04774(19) 0.51524(15) 0.45291(9) 0.0314(4) Uani 1 1 d . .
H8 H 0.1003 0.5553 0.4848 0.038 Uiso 1 1 calc R U
C9 C 0.0121(2) 0.41683(16) 0.47067(10) 0.0381(4) Uani 1 1 d . .
H9 H 0.0401 0.3897 0.5147 0.046 Uiso 1 1 calc R U
C10 C -0.0641(2) 0.35804(14) 0.42452(10) 0.0365(4) Uani 1 1 d . .
H10 H -0.0893 0.2909 0.4371 0.044 Uiso 1 1 calc R U
C11 C -0.10364(18) 0.39683(13) 0.36013(10) 0.0313(4) Uani 1 1 d . .
H11 H -0.1547 0.3560 0.3281 0.038 Uiso 1 1 calc R U
C12 C -0.06886(16) 0.49543(13) 0.34223(9) 0.0257(3) Uani 1 1 d . .
H12 H -0.0970 0.5219 0.2980 0.031 Uiso 1 1 calc R U
C13 C 0.40322(15) 0.45153(11) 0.36853(8) 0.0196(3) Uani 1 1 d . .
C14 C 0.49379(16) 0.46702(11) 0.43087(8) 0.0218(3) Uani 1 1 d . .
C15 C 0.60289(17) 0.53733(13) 0.43022(9) 0.0271(3) Uani 1 1 d . .
H15 H 0.6198 0.5766 0.3893 0.032 Uiso 1 1 calc R U
C16 C 0.68640(18) 0.54991(15) 0.48907(10) 0.0328(4) Uani 1 1 d . .
H16 H 0.7597 0.5983 0.4886 0.039 Uiso 1 1 calc R U
C17 C 0.6630(2) 0.49190(15) 0.54862(9) 0.0351(4) Uani 1 1 d . .
H17 H 0.7208 0.5003 0.5888 0.042 Uiso 1 1 calc R U
C18 C 0.5559(2) 0.42179(15) 0.54971(9) 0.0382(4) Uani 1 1 d . .
H18 H 0.5399 0.3823 0.5906 0.046 Uiso 1 1 calc R U
C19 C 0.4717(2) 0.40911(13) 0.49119(9) 0.0304(4) Uani 1 1 d . .
H19 H 0.3985 0.3606 0.4921 0.037 Uiso 1 1 calc R U
C20 C 0.38636(16) 0.34540(11) 0.34558(7) 0.0197(3) Uani 1 1 d . .
C21 C 0.50096(17) 0.27982(12) 0.34546(8) 0.0247(3) Uani 1 1 d . .
H21 H 0.5898 0.3037 0.3601 0.030 Uiso 1 1 calc R U
C22 C 0.48547(19) 0.18006(13) 0.32405(9) 0.0301(4) Uani 1 1 d . .
H22 H 0.5639 0.1361 0.3235 0.036 Uiso 1 1 calc R U
C23 C 0.3553(2) 0.14440(12) 0.30347(9) 0.0313(4) Uani 1 1 d . .
H23 H 0.3451 0.0762 0.2884 0.038 Uiso 1 1 calc R U
C24 C 0.24028(19) 0.20788(13) 0.30485(9) 0.0273(3) Uani 1 1 d . .
H24 H 0.1512 0.1830 0.2913 0.033 Uiso 1 1 calc R U
C25 C 0.25528(17) 0.30799(12) 0.32607(8) 0.0222(3) Uani 1 1 d . .
H25 H 0.1761 0.3512 0.3273 0.027 Uiso 1 1 calc R U
C26 C 0.27553(16) 0.46401(11) 0.20974(7) 0.0194(3) Uani 1 1 d . .
C27 C 0.40430(17) 0.42006(11) 0.19364(8) 0.0215(3) Uani 1 1 d . .
H27 H 0.4840 0.4351 0.2215 0.026 Uiso 1 1 calc R U
C28 C 0.41576(19) 0.35449(12) 0.13696(8) 0.0267(3) Uani 1 1 d . .
H28 H 0.5033 0.3246 0.1261 0.032 Uiso 1 1 calc R U
C29 C 0.2997(2) 0.33255(12) 0.09610(9) 0.0290(4) Uani 1 1 d . .
H29 H 0.3076 0.2870 0.0577 0.035 Uiso 1 1 calc R U
C30 C 0.17303(19) 0.37688(12) 0.11130(9) 0.0280(3) Uani 1 1 d . .
H30 H 0.0942 0.3623 0.0828 0.034 Uiso 1 1 calc R U
C31 C 0.15943(17) 0.44254(12) 0.16787(8) 0.0236(3) Uani 1 1 d . .
H31 H 0.0717 0.4727 0.1780 0.028 Uiso 1 1 calc R U

loop_
_atom_site_aniso_label
_atom_site_aniso_U_11
_atom_site_aniso_U_22
_atom_site_aniso_U_33
_atom_site_aniso_U_23
_atom_site_aniso_U_13
_atom_site_aniso_U_12
O1 0.0323(6) 0.0261(6) 0.0252(6) 0.0023(5) -0.0078(5) 0.0066(5)
N1 0.0231(6) 0.0192(6) 0.0190(6) 0.0008(5) -0.0005(5) 0.0003(5)
N2 0.0426(9) 0.0193(7) 0.0359(8) 0.0010(6) -0.0049(7) 0.0005(6)
N3 0.0278(7) 0.0202(6) 0.0194(6) -0.0012(5) -0.0020(5) 0.0008(5)
C1 0.0240(7) 0.0164(6) 0.0211(7) -0.0004(6) -0.0002(6) 0.0016(6)
C2 0.0217(7) 0.0164(6) 0.0193(7) 0.0024(5) 0.0028(5) 0.0000(5)
C3 0.0204(7) 0.0176(7) 0.0178(6) -0.0005(5) 0.0022(5) -0.0003(6)
C4 0.0194(7) 0.0183(6) 0.0200(6) 0.0008(5) 0.0014(5) -0.0016(5)
C5 0.0284(8) 0.0211(8) 0.0246(7) -0.0010(6) -0.0033(6) 0.0037(6)
C6 0.0229(7) 0.0231(7) 0.0280(8) -0.0033(6) 0.0024(6) 0.0046(6)
C7 0.0202(7) 0.0253(8) 0.0243(7) -0.0013(6) 0.0051(6) 0.0009(6)
C8 0.0306(8) 0.0402(10) 0.0235(8) 0.0001(7) 0.0001(7) -0.0032(7)
C9 0.0387(10) 0.0449(11) 0.0308(9) 0.0132(8) 0.0038(8) 0.0021(9)
C10 0.0364(10) 0.0295(9) 0.0437(10) 0.0063(8) 0.0131(8) -0.0014(8)
C11 0.0274(8) 0.0313(8) 0.0352(9) -0.0070(7) 0.0081(7) -0.0048(7)
C12 0.0220(7) 0.0303(8) 0.0248(7) -0.0010(6) 0.0031(6) 0.0014(6)
C13 0.0207(7) 0.0186(7) 0.0195(7) 0.0007(5) 0.0024(6) 0.0007(6)
C14 0.0242(7) 0.0198(7) 0.0213(7) -0.0019(6) -0.0014(6) 0.0050(6)
C15 0.0239(8) 0.0297(8) 0.0277(8) 0.0002(7) -0.0003(6) 0.0020(7)
C16 0.0244(8) 0.0356(9) 0.0383(9) -0.0083(8) -0.0056(7) 0.0028(7)
C17 0.0393(10) 0.0370(10) 0.0289(8) -0.0080(7) -0.0132(7) 0.0107(8)
C18 0.0589(12) 0.0322(9) 0.0234(8) 0.0025(7) -0.0094(8) 0.0045(9)
C19 0.0422(10) 0.0231(8) 0.0261(8) 0.0025(6) -0.0049(7) -0.0013(7)
C20 0.0236(7) 0.0186(7) 0.0170(6) 0.0022(5) 0.0023(6) 0.0015(6)
C21 0.0244(7) 0.0232(7) 0.0263(8) -0.0002(6) 0.0008(6) 0.0029(6)
C22 0.0340(9) 0.0236(8) 0.0327(8) -0.0017(7) 0.0055(7) 0.0077(7)
C23 0.0435(10) 0.0181(7) 0.0324(9) -0.0024(7) 0.0050(7) -0.0020(7)
C24 0.0311(8) 0.0248(8) 0.0260(8) 0.0017(6) 0.0023(7) -0.0066(7)
C25 0.0234(7) 0.0220(7) 0.0211(7) 0.0033(6) 0.0026(6) 0.0008(6)
C26 0.0257(7) 0.0151(6) 0.0174(6) 0.0018(5) 0.0020(6) -0.0025(6)
C27 0.0262(7) 0.0181(7) 0.0203(7) 0.0018(6) 0.0011(6) -0.0016(6)
C28 0.0356(9) 0.0211(7) 0.0233(7) -0.0001(6) 0.0060(6) 0.0022(7)
C29 0.0481(10) 0.0190(7) 0.0199(7) -0.0026(6) 0.0026(7) -0.0024(7)
C30 0.0372(9) 0.0227(8) 0.0241(8) 0.0013(6) -0.0059(7) -0.0092(7)
C31 0.0265(8) 0.0216(7) 0.0227(7) 0.0030(6) -0.0007(6) -0.0034(6)

loop_
_atom_type_symbol
_atom_type_description
_atom_type_scat_dispersion_real
_atom_type_scat_dispersion_imag
_atom_type_scat_source
C C 0.0033 0.0016
;
International Tables for Crystallography
(Vol. C, Tables 4.2.6.8 and 6.1.1.4)
;
H H 0.0000 0.0000
;
International Tables for Crystallography
(Vol. C, Table 6.1.1.4)
;
N N 0.0061 0.0033
;
International Tables for Crystallography
(Vol. C, Tables 4.2.6.8 and 6.1.1.4)
;
O O 0.0106 0.0060
;
International Tables for Crystallography
(Vol. C, Tables 4.2.6.8 and 6.1.1.4)
;

loop_
_geom_angle_atom_site_label_1
_geom_angle_atom_site_label_2
_geom_angle_atom_site_label_3
_geom_angle
O1 N1 C4 129.51(13)
O1 N1 C1 118.17(12)
C4 N1 C1 112.32(12)
C2 N3 H1 111.9(16)
C5 C1 N1 109.07(12)
C5 C1 C2 111.67(13)
N1 C1 C2 103.07(12)
C5 C1 C6 110.42(13)
N1 C1 C6 110.48(12)
C2 C1 C6 111.89(12)
N3 C2 C3 135.82(14)
N3 C2 C1 118.41(14)
C3 C2 C1 105.50(12)
C13 C3 C4 128.38(13)
C13 C3 C2 124.59(13)
C4 C3 C2 106.35(12)
N1 C4 C3 110.51(12)
N1 C4 C26 120.16(13)
C3 C4 C26 129.16(13)
N2 C5 C1 177.57(17)
C7 C6 C1 113.36(13)
C7 C6 H6A 108.9
C1 C6 H6A 108.9
C7 C6 H6B 108.9
C1 C6 H6B 108.9
H6A C6 H6B 107.7
C12 C7 C8 118.82(15)
C12 C7 C6 120.80(14)
C8 C7 C6 120.36(15)
C9 C8 C7 120.31(17)
C9 C8 H8 119.8
C7 C8 H8 119.8
C10 C9 C8 120.18(17)
C10 C9 H9 119.9
C8 C9 H9 119.9
C9 C10 C11 120.03(17)
C9 C10 H10 120.0
C11 C10 H10 120.0
C10 C11 C12 120.04(17)
C10 C11 H11 120.0
C12 C11 H11 120.0
C11 C12 C7 120.60(16)
C11 C12 H12 119.7
C7 C12 H12 119.7
C3 C13 C20 123.38(14)
C3 C13 C14 121.01(13)
C20 C13 C14 115.54(12)
C19 C14 C15 118.98(15)
C19 C14 C13 119.57(14)
C15 C14 C13 121.44(14)
C16 C15 C14 120.25(16)
C16 C15 H15 119.9
C14 C15 H15 119.9
C17 C16 C15 120.07(17)
C17 C16 H16 120.0
C15 C16 H16 120.0
C18 C17 C16 120.15(16)
C18 C17 H17 119.9
C16 C17 H17 119.9
C17 C18 C19 120.06(17)
C17 C18 H18 120.0
C19 C18 H18 120.0
C18 C19 C14 120.47(17)
C18 C19 H19 119.8
C14 C19 H19 119.8
C21 C20 C25 119.02(14)
C21 C20 C13 120.16(14)
C25 C20 C13 120.77(13)
C22 C21 C20 120.33(16)
C22 C21 H21 119.8
C20 C21 H21 119.8
C21 C22 C23 120.05(16)
C21 C22 H22 120.0
C23 C22 H22 120.0
C24 C23 C22 120.22(15)
C24 C23 H23 119.9
C22 C23 H23 119.9
C23 C24 C25 119.97(16)
C23 C24 H24 120.0
C25 C24 H24 120.0
C24 C25 C20 120.37(15)
C24 C25 H25 119.8
C20 C25 H25 119.8
C31 C26 C27 119.56(14)
C31 C26 C4 120.33(14)
C27 C26 C4 120.10(13)
C28 C27 C26 119.97(15)
C28 C27 H27 120.0
C26 C27 H27 120.0
C29 C28 C27 120.18(16)
C29 C28 H28 119.9
C27 C28 H28 119.9
C30 C29 C28 119.95(15)
C30 C29 H29 120.0
C28 C29 H29 120.0
C29 C30 C31 120.72(16)
C29 C30 H30 119.6
C31 C30 H30 119.6
C30 C31 C26 119.62(15)
C30 C31 H31 120.2
C26 C31 H31 120.2

loop_
_geom_bond_atom_site_label_1
_geom_bond_atom_site_label_2
_geom_bond_distance
O1 N1 1.2805(17)
N1 C4 1.3260(19)
N1 C1 1.4824(19)
N2 C5 1.139(2)
N3 C2 1.255(2)
N3 H1 0.88(3)
C1 C5 1.476(2)
C1 C2 1.529(2)
C1 C6 1.549(2)
C2 C3 1.491(2)
C3 C13 1.367(2)
C3 C4 1.462(2)
C4 C26 1.474(2)
C6 C7 1.512(2)
C6 H6A 0.9900
C6 H6B 0.9900
C7 C12 1.389(2)
C7 C8 1.397(2)
C8 C9 1.386(3)
C8 H8 0.9500
C9 C10 1.381(3)
C9 H9 0.9500
C10 C11 1.381(3)
C10 H10 0.9500
C11 C12 1.387(2)
C11 H11 0.9500
C12 H12 0.9500
C13 C20 1.478(2)
C13 C14 1.484(2)
C14 C19 1.396(2)
C14 C15 1.398(2)
C15 C16 1.386(2)
C15 H15 0.9500
C16 C17 1.386(3)
C16 H16 0.9500
C17 C18 1.383(3)
C17 H17 0.9500
C18 C19 1.385(2)
C18 H18 0.9500
C19 H19 0.9500
C20 C21 1.399(2)
C20 C25 1.400(2)
C21 C22 1.387(2)
C21 H21 0.9500
C22 C23 1.390(3)
C22 H22 0.9500
C23 C24 1.385(3)
C23 H23 0.9500
C24 C25 1.390(2)
C24 H24 0.9500
C25 H25 0.9500
C26 C31 1.397(2)
C26 C27 1.398(2)
C27 C28 1.388(2)
C27 H27 0.9500
C28 C29 1.387(3)
C28 H28 0.9500
C29 C30 1.378(3)
C29 H29 0.9500
C30 C31 1.389(2)
C30 H30 0.9500
C31 H31 0.9500

loop_
_geom_torsion_atom_site_label_1
_geom_torsion_atom_site_label_2
_geom_torsion_atom_site_label_3
_geom_torsion_atom_site_label_4
_geom_torsion
O1 N1 C1 C5 -49.10(18)
C4 N1 C1 C5 131.08(14)
O1 N1 C1 C2 -167.87(12)
C4 N1 C1 C2 12.30(16)
O1 N1 C1 C6 72.45(16)
C4 N1 C1 C6 -107.38(14)
C5 C1 C2 N3 53.29(19)
N1 C1 C2 N3 170.23(13)
C6 C1 C2 N3 -71.06(18)
C5 C1 C2 C3 -131.75(13)
N1 C1 C2 C3 -14.81(14)
C6 C1 C2 C3 103.90(13)
N3 C2 C3 C13 15.2(3)
C1 C2 C3 C13 -158.44(14)
N3 C2 C3 C4 -173.56(17)
C1 C2 C3 C4 12.80(15)
O1 N1 C4 C3 175.67(14)
C1 N1 C4 C3 -4.53(17)
O1 N1 C4 C26 -0.1(2)
C1 N1 C4 C26 179.75(13)
C13 C3 C4 N1 165.21(15)
C2 C3 C4 N1 -5.58(16)
C13 C3 C4 C26 -19.6(3)
C2 C3 C4 C26 169.65(14)
C5 C1 C6 C7 179.43(14)
N1 C1 C6 C7 58.69(17)
C2 C1 C6 C7 -55.52(17)
C1 C6 C7 C12 -90.65(18)
C1 C6 C7 C8 90.50(18)
C12 C7 C8 C9 -0.6(2)
C6 C7 C8 C9 178.23(16)
C7 C8 C9 C10 0.1(3)
C8 C9 C10 C11 0.7(3)
C9 C10 C11 C12 -1.1(3)
C10 C11 C12 C7 0.5(2)
C8 C7 C12 C11 0.3(2)
C6 C7 C12 C11 -178.55(14)
C4 C3 C13 C20 -14.6(2)
C2 C3 C13 C20 154.67(14)
C4 C3 C13 C14 168.65(14)
C2 C3 C13 C14 -22.1(2)
C3 C13 C14 C19 127.20(17)
C20 C13 C14 C19 -49.8(2)
C3 C13 C14 C15 -54.0(2)
C20 C13 C14 C15 129.02(15)
C19 C14 C15 C16 -0.8(2)
C13 C14 C15 C16 -179.66(15)
C14 C15 C16 C17 0.7(3)
C15 C16 C17 C18 -0.4(3)
C16 C17 C18 C19 0.2(3)
C17 C18 C19 C14 -0.3(3)
C15 C14 C19 C18 0.6(3)
C13 C14 C19 C18 179.45(16)
C3 C13 C20 C21 142.10(16)
C14 C13 C20 C21 -40.97(19)
C3 C13 C20 C25 -40.2(2)
C14 C13 C20 C25 136.75(15)
C25 C20 C21 C22 2.1(2)
C13 C20 C21 C22 179.89(15)
C20 C21 C22 C23 -0.9(2)
C21 C22 C23 C24 -0.6(3)
C22 C23 C24 C25 0.8(3)
C23 C24 C25 C20 0.5(2)
C21 C20 C25 C24 -2.0(2)
C13 C20 C25 C24 -179.70(14)
N1 C4 C26 C31 -38.7(2)
C3 C4 C26 C31 146.49(15)
N1 C4 C26 C27 140.66(14)
C3 C4 C26 C27 -34.2(2)
C31 C26 C27 C28 -0.9(2)
C4 C26 C27 C28 179.78(13)
C26 C27 C28 C29 0.1(2)
C27 C28 C29 C30 0.8(2)
C28 C29 C30 C31 -0.9(2)
C29 C30 C31 C26 0.1(2)
C27 C26 C31 C30 0.8(2)
C4 C26 C31 C30 -179.88(14)
